data_7032692
loop_
_publ_author_name
'Ludwig, Gerd'
'R\"uffer, Tobias'
'Hoppe, Andr\'e'
'Walther, Till'
'Lang, Heinrich'
'Ebbinghaus, Stefan G.'
'Steinborn, Dirk'

_publ_section_title
;
 Lithiated sulfoxides: \a-sulfinyl functionalized carbanions.
;
_journal_issue 12
_journal_name_full 'Dalton transactions (Cambridge, England : 2003)'
_journal_page_first 5323
_journal_page_last 5330
_journal_paper_doi 10.1039/c4dt02238f
_journal_volume 44
_journal_year 2015
_chemical_formula_moiety 'C20 H18 O2 S'
_chemical_formula_sum 'C20 H18 O2 S'
_chemical_formula_weight 322.40
_chemical_name_systematic
; 
 ? 
;
_space_group_IT_number 14
_symmetry_cell_setting monoclinic
_symmetry_space_group_name_Hall '-P 2ybc'
_symmetry_space_group_name_H-M 'P 1 21/c 1'
_atom_sites_solution_hydrogens geom
_atom_sites_solution_primary direct
_atom_sites_solution_secondary difmap
_audit_creation_method SHELXL-97
_cell_angle_alpha 90.00
_cell_angle_beta 108.848(3)
_cell_angle_gamma 90.00
_cell_formula_units_Z 4
_cell_length_a 11.2113(4)
_cell_length_b 6.4407(3)
_cell_length_c 24.1690(9)
_cell_measurement_reflns_used 17476
_cell_measurement_temperature 200(2)
_cell_measurement_theta_max 29.74
_cell_measurement_theta_min 2.67
_cell_volume 1651.63(12)
_computing_structure_refinement 'SHELXL-97 (Sheldrick, 1997)'
_computing_structure_solution 'SHELXS-97 (Sheldrick, 1990)'
_diffrn_ambient_temperature 200(2)
_diffrn_measured_fraction_theta_full 0.999
_diffrn_measured_fraction_theta_max 0.999
_diffrn_measurement_device_type 'STOE IPDS 2T'
_diffrn_measurement_method 'area detector'
_diffrn_radiation_monochromator graphite
_diffrn_radiation_source 'fine-focus sealed tube'
_diffrn_radiation_type MoK\a
_diffrn_radiation_wavelength 0.71073
_diffrn_reflns_av_R_equivalents 0.0305
_diffrn_reflns_av_sigmaI/netI 0.0155
_diffrn_reflns_limit_h_max 13
_diffrn_reflns_limit_h_min -13
_diffrn_reflns_limit_k_max 7
_diffrn_reflns_limit_k_min -7
_diffrn_reflns_limit_l_max 29
_diffrn_reflns_limit_l_min -29
_diffrn_reflns_number 21236
_diffrn_reflns_theta_full 26.00
_diffrn_reflns_theta_max 26.00
_diffrn_reflns_theta_min 3.01
_exptl_absorpt_coefficient_mu 0.203
_exptl_absorpt_correction_T_max 0.98911
_exptl_absorpt_correction_T_min 0.80500
_exptl_absorpt_correction_type multi-scan
_exptl_absorpt_process_details
'Spek, A.L. (2003). J. Appl. Cryst. 36, 7-13. Spek, A.L. (2009). Acta Cryst. D65, 148-155.'
_exptl_crystal_colour colourless
_exptl_crystal_density_diffrn 1.297
_exptl_crystal_density_method 'not measured'
_exptl_crystal_description block
_exptl_crystal_F_000 680
_exptl_crystal_size_max 0.43
_exptl_crystal_size_mid 0.42
_exptl_crystal_size_min 0.34
_refine_diff_density_max 0.215
_refine_diff_density_min -0.234
_refine_diff_density_rms 0.030
_refine_ls_extinction_coef 0.0063(9)
_refine_ls_extinction_expression Fc^*^=kFc[1+0.001xFc^2^\l^3^/sin(2\q)]^-1/4^
_refine_ls_extinction_method SHELXL
_refine_ls_goodness_of_fit_ref 1.061
_refine_ls_hydrogen_treatment mixed
_refine_ls_matrix_type full
_refine_ls_number_parameters 212
_refine_ls_number_reflns 3228
_refine_ls_number_restraints 0
_refine_ls_restrained_S_all 1.061
_refine_ls_R_factor_all 0.0327
_refine_ls_R_factor_gt 0.0284
_refine_ls_shift/su_max 0.001
_refine_ls_shift/su_mean 0.000
_refine_ls_structure_factor_coef Fsqd
_refine_ls_weighting_details 'calc w=1/[\s^2^(Fo^2^)+(0.0402P)^2^+0.3228P] where P=(Fo^2^+2Fc^2^)/3'
_refine_ls_weighting_scheme calc
_refine_ls_wR_factor_gt 0.0776
_refine_ls_wR_factor_ref 0.0793
_reflns_number_gt 2836
_reflns_number_total 3228
_reflns_threshold_expression >2sigma(I)
_cod_data_source_file c4dt02238f2.cif
_cod_data_source_block c:\i2t0649
_cod_depositor_comments 'Adding full bibliography for 7032687--7032693.cif.'
_cod_original_cell_volume 1651.63(11)
_cod_original_sg_symbol_H-M P21/c
_cod_database_code 7032692

loop_
_symmetry_equiv_pos_as_xyz
'x, y, z'
'-x, y+1/2, -z+1/2'
'-x, -y, -z'
'x, -y-1/2, z-1/2'

loop_
_atom_site_label
_atom_site_type_symbol
_atom_site_fract_x
_atom_site_fract_y
_atom_site_fract_z
_atom_site_U_iso_or_equiv
_atom_site_adp_type
_atom_site_occupancy
_atom_site_symmetry_multiplicity
_atom_site_calc_flag
_atom_site_refinement_flags
C1 C 0.33739(11) -0.81647(19) -0.07618(5) 0.0328(3) Uani 1 1 d .
H1 H 0.3613 -0.9661 -0.0691 0.039 Uiso 1 1 calc R
C9 C 0.20446(11) -0.80689(19) -0.11699(5) 0.0331(3) Uani 1 1 d .
C15 C 0.39628(11) -0.80511(19) -0.17920(5) 0.0345(3) Uani 1 1 d .
C3 C 0.27093(11) -0.78874(19) 0.01395(5) 0.0341(3) Uani 1 1 d .
C2 C 0.36093(11) -0.71188(18) -0.01643(5) 0.0334(3) Uani 1 1 d .
H2 H 0.3505 -0.5584 -0.0222 0.040 Uiso 1 1 calc R
C10 C 0.14958(12) -0.9832(2) -0.14820(5) 0.0393(3) Uani 1 1 d .
H8 H 0.1962 -1.1089 -0.1430 0.047 Uiso 1 1 calc R
C4 C 0.27201(13) -0.9936(2) 0.03159(5) 0.0407(3) Uani 1 1 d .
H3 H 0.3304 -1.0888 0.0246 0.049 Uiso 1 1 calc R
C16 C 0.43346(12) -1.0054(2) -0.18672(6) 0.0424(3) Uani 1 1 d .
H13 H 0.4832 -1.0841 -0.1542 0.051 Uiso 1 1 calc R
C20 C 0.32448(12) -0.6873(2) -0.22585(6) 0.0406(3) Uani 1 1 d .
H17 H 0.2994 -0.5505 -0.2199 0.049 Uiso 1 1 calc R
C14 C 0.13472(12) -0.6243(2) -0.12571(6) 0.0395(3) Uani 1 1 d .
H12 H 0.1710 -0.5021 -0.1051 0.047 Uiso 1 1 calc R
C8 C 0.18480(14) -0.6529(2) 0.02466(6) 0.0478(3) Uani 1 1 d .
H7 H 0.1837 -0.5115 0.0133 0.057 Uiso 1 1 calc R
C17 C 0.39666(14) -1.0890(2) -0.24263(7) 0.0498(3) Uani 1 1 d .
H14 H 0.4201 -1.2269 -0.2486 0.060 Uiso 1 1 calc R
C19 C 0.28962(13) -0.7722(3) -0.28151(6) 0.0502(4) Uani 1 1 d .
H16 H 0.2407 -0.6931 -0.3141 0.060 Uiso 1 1 calc R
C11 C 0.02705(13) -0.9767(2) -0.18700(6) 0.0475(3) Uani 1 1 d .
H9 H -0.0096 -1.0978 -0.2081 0.057 Uiso 1 1 calc R
C18 C 0.32605(14) -0.9720(3) -0.28962(6) 0.0538(4) Uani 1 1 d .
H15 H 0.3023 -1.0291 -0.3279 0.065 Uiso 1 1 calc R
C7 C 0.10032(15) -0.7210(3) 0.05179(6) 0.0591(4) Uani 1 1 d .
H6 H 0.0415 -0.6268 0.0587 0.071 Uiso 1 1 calc R
C13 C 0.01215(13) -0.6194(3) -0.16443(6) 0.0482(3) Uani 1 1 d .
H11 H -0.0351 -0.4942 -0.1699 0.058 Uiso 1 1 calc R
C12 C -0.04096(13) -0.7952(3) -0.19476(6) 0.0502(4) Uani 1 1 d .
H10 H -0.1248 -0.7912 -0.2211 0.060 Uiso 1 1 calc R
C5 C 0.18811(15) -1.0605(3) 0.05937(6) 0.0522(4) Uani 1 1 d .
H4 H 0.1904 -1.2006 0.0720 0.063 Uiso 1 1 calc R
C6 C 0.10166(14) -0.9251(3) 0.06870(6) 0.0577(4) Uani 1 1 d .
H5 H 0.0430 -0.9725 0.0868 0.069 Uiso 1 1 calc R
O1 O 0.48925(8) -0.75620(14) 0.01592(4) 0.0387(2) Uani 1 1 d .
H18 H 0.5121(15) -0.681(3) 0.0495(8) 0.058 Uiso 1 1 d .
O2 O 0.41320(9) -0.46602(14) -0.11594(4) 0.0428(2) Uani 1 1 d .
S S 0.45004(3) -0.69175(5) -0.108027(13) 0.03601(11) Uani 1 1 d .

loop_
_atom_site_aniso_label
_atom_site_aniso_U_11
_atom_site_aniso_U_22
_atom_site_aniso_U_33
_atom_site_aniso_U_23
_atom_site_aniso_U_13
_atom_site_aniso_U_12
C1 0.0343(6) 0.0318(6) 0.0327(6) 0.0017(5) 0.0115(5) 0.0014(5)
C9 0.0334(6) 0.0390(6) 0.0293(5) 0.0006(5) 0.0133(5) -0.0021(5)
C15 0.0294(6) 0.0416(7) 0.0350(6) 0.0012(5) 0.0139(5) -0.0019(5)
C3 0.0343(6) 0.0400(7) 0.0259(5) -0.0015(5) 0.0066(5) 0.0025(5)
C2 0.0329(6) 0.0320(6) 0.0331(6) 0.0007(5) 0.0076(5) 0.0028(5)
C10 0.0419(7) 0.0435(7) 0.0374(6) -0.0041(5) 0.0197(5) -0.0065(5)
C4 0.0439(7) 0.0432(7) 0.0350(6) 0.0019(5) 0.0126(5) 0.0017(6)
C16 0.0403(7) 0.0447(7) 0.0474(7) 0.0030(6) 0.0214(6) 0.0023(6)
C20 0.0344(6) 0.0473(7) 0.0392(7) 0.0032(6) 0.0108(5) 0.0013(5)
C14 0.0381(7) 0.0417(7) 0.0376(6) 0.0015(5) 0.0106(5) 0.0023(5)
C8 0.0527(8) 0.0518(8) 0.0410(7) -0.0001(6) 0.0180(6) 0.0137(6)
C17 0.0474(8) 0.0493(8) 0.0611(9) -0.0125(7) 0.0293(7) -0.0058(6)
C19 0.0388(7) 0.0714(10) 0.0370(7) 0.0013(7) 0.0075(6) -0.0020(7)
C11 0.0443(8) 0.0640(9) 0.0368(6) -0.0086(6) 0.0166(6) -0.0178(7)
C18 0.0426(8) 0.0761(11) 0.0453(7) -0.0184(7) 0.0176(6) -0.0121(7)
C7 0.0501(9) 0.0888(13) 0.0428(8) -0.0027(8) 0.0210(7) 0.0169(8)
C13 0.0379(7) 0.0611(9) 0.0447(7) 0.0094(7) 0.0120(6) 0.0079(6)
C12 0.0343(7) 0.0773(11) 0.0366(7) 0.0031(7) 0.0081(5) -0.0073(7)
C5 0.0610(9) 0.0580(9) 0.0386(7) 0.0018(6) 0.0176(6) -0.0115(7)
C6 0.0488(8) 0.0935(13) 0.0346(7) -0.0025(7) 0.0187(6) -0.0090(8)
O1 0.0328(4) 0.0417(5) 0.0377(5) -0.0044(4) 0.0059(4) 0.0010(4)
O2 0.0503(5) 0.0370(5) 0.0392(5) 0.0004(4) 0.0118(4) -0.0063(4)
S 0.03164(17) 0.04258(19) 0.03266(17) 0.00242(12) 0.00879(12) -0.00092(12)

loop_
_atom_type_symbol
_atom_type_description
_atom_type_scat_dispersion_real
_atom_type_scat_dispersion_imag
_atom_type_scat_source
C C 0.0033 0.0016 'International Tables Vol C Tables 4.2.6.8 and 6.1.1.4'
H H 0.0000 0.0000 'International Tables Vol C Tables 4.2.6.8 and 6.1.1.4'
O O 0.0106 0.0060 'International Tables Vol C Tables 4.2.6.8 and 6.1.1.4'
S S 0.1246 0.1234 'International Tables Vol C Tables 4.2.6.8 and 6.1.1.4'

loop_
_geom_angle_atom_site_label_1
_geom_angle_atom_site_label_2
_geom_angle_atom_site_label_3
_geom_angle
C9 C1 C2 115.62(10)
C9 C1 S 111.93(8)
C2 C1 S 105.43(8)
C9 C1 H1 107.9
C2 C1 H1 107.9
S C1 H1 107.9
C14 C9 C10 118.65(12)
C14 C9 C1 121.70(11)
C10 C9 C1 119.63(11)
C20 C15 C16 121.68(12)
C20 C15 S 119.22(10)
C16 C15 S 119.01(10)
C4 C3 C8 118.72(12)
C4 C3 C2 121.39(11)
C8 C3 C2 119.89(12)
O1 C2 C3 112.44(9)
O1 C2 C1 105.30(9)
C3 C2 C1 111.98(10)
O1 C2 H2 109.0
C3 C2 H2 109.0
C1 C2 H2 109.0
C11 C10 C9 120.55(13)
C11 C10 H8 119.7
C9 C10 H8 119.7
C3 C4 C5 120.26(13)
C3 C4 H3 119.9
C5 C4 H3 119.9
C15 C16 C17 118.77(13)
C15 C16 H13 120.6
C17 C16 H13 120.6
C15 C20 C19 118.85(13)
C15 C20 H17 120.6
C19 C20 H17 120.6
C9 C14 C13 120.42(13)
C9 C14 H12 119.8
C13 C14 H12 119.8
C7 C8 C3 120.75(15)
C7 C8 H7 119.6
C3 C8 H7 119.6
C18 C17 C16 120.03(14)
C18 C17 H14 120.0
C16 C17 H14 120.0
C18 C19 C20 120.06(14)
C18 C19 H16 120.0
C20 C19 H16 120.0
C12 C11 C10 120.03(13)
C12 C11 H9 120.0
C10 C11 H9 120.0
C17 C18 C19 120.59(13)
C17 C18 H15 119.7
C19 C18 H15 119.7
C6 C7 C8 119.99(14)
C6 C7 H6 120.0
C8 C7 H6 120.0
C12 C13 C14 120.22(14)
C12 C13 H11 119.9
C14 C13 H11 119.9
C11 C12 C13 120.12(13)
C11 C12 H10 119.9
C13 C12 H10 119.9
C6 C5 C4 120.39(15)
C6 C5 H4 119.8
C4 C5 H4 119.8
C7 C6 C5 119.86(14)
C7 C6 H5 120.1
C5 C6 H5 120.1
C2 O1 H18 109.0(10)
O2 S C15 106.20(5)
O2 S C1 105.92(5)
C15 S C1 99.16(5)

loop_
_geom_bond_atom_site_label_1
_geom_bond_atom_site_label_2
_geom_bond_distance
C1 C9 1.4993(16)
C1 C2 1.5370(16)
C1 S 1.8603(12)
C1 H1 1.0000
C9 C14 1.3901(18)
C9 C10 1.3916(17)
C15 C20 1.3814(18)
C15 C16 1.3858(18)
C15 S 1.7849(12)
C3 C4 1.3857(18)
C3 C8 1.3880(18)
C3 C2 1.5103(17)
C2 O1 1.4268(14)
C2 H2 1.0000
C10 C11 1.3914(19)
C10 H8 0.9500
C4 C5 1.3890(19)
C4 H3 0.9500
C16 C17 1.388(2)
C16 H13 0.9500
C20 C19 1.3863(19)
C20 H17 0.9500
C14 C13 1.3907(18)
C14 H12 0.9500
C8 C7 1.386(2)
C8 H7 0.9500
C17 C18 1.380(2)
C17 H14 0.9500
C19 C18 1.383(2)
C19 H16 0.9500
C11 C12 1.375(2)
C11 H9 0.9500
C18 H15 0.9500
C7 C6 1.375(3)
C7 H6 0.9500
C13 C12 1.376(2)
C13 H11 0.9500
C12 H10 0.9500
C5 C6 1.375(2)
C5 H4 0.9500
C6 H5 0.9500
O1 H18 0.908(17)
O2 S 1.5066(10)

loop_
_geom_hbond_atom_site_label_D
_geom_hbond_atom_site_label_H
_geom_hbond_atom_site_label_A
_geom_hbond_distance_DH
_geom_hbond_distance_HA
_geom_hbond_distance_DA
_geom_hbond_angle_DHA
_geom_hbond_site_symmetry_A
O1 H18 O2 0.908(17) 1.819(18) 2.7167(13) 169.5(15) 3_645

loop_
_geom_torsion_atom_site_label_1
_geom_torsion_atom_site_label_2
_geom_torsion_atom_site_label_3
_geom_torsion_atom_site_label_4
_geom_torsion
C2 C1 C9 C14 45.47(15)
S C1 C9 C14 -75.27(13)
C2 C1 C9 C10 -136.10(11)
S C1 C9 C10 103.16(11)
C4 C3 C2 O1 -53.89(15)
C8 C3 C2 O1 126.16(12)
C4 C3 C2 C1 64.44(14)
C8 C3 C2 C1 -115.51(13)
C9 C1 C2 O1 175.18(10)
S C1 C2 O1 -60.61(10)
C9 C1 C2 C3 52.69(13)
S C1 C2 C3 176.89(8)
C14 C9 C10 C11 -0.48(18)
C1 C9 C10 C11 -178.96(11)
C8 C3 C4 C5 0.06(19)
C2 C3 C4 C5 -179.90(11)
C20 C15 C16 C17 -0.35(19)
S C15 C16 C17 -176.78(10)
C16 C15 C20 C19 -0.34(19)
S C15 C20 C19 176.09(10)
C10 C9 C14 C13 0.71(18)
C1 C9 C14 C13 179.15(11)
C4 C3 C8 C7 -0.8(2)
C2 C3 C8 C7 179.14(12)
C15 C16 C17 C18 1.0(2)
C15 C20 C19 C18 0.4(2)
C9 C10 C11 C12 -0.03(19)
C16 C17 C18 C19 -1.0(2)
C20 C19 C18 C17 0.3(2)
C3 C8 C7 C6 0.3(2)
C9 C14 C13 C12 -0.4(2)
C10 C11 C12 C13 0.3(2)
C14 C13 C12 C11 -0.1(2)
C3 C4 C5 C6 1.2(2)
C8 C7 C6 C5 0.9(2)
C4 C5 C6 C7 -1.7(2)
C20 C15 S O2 -6.04(11)
C16 C15 S O2 170.48(9)
C20 C15 S C1 103.61(10)
C16 C15 S C1 -79.87(10)
C9 C1 S O2 63.42(9)
C2 C1 S O2 -63.07(9)
C9 C1 S C15 -46.45(9)
C2 C1 S C15 -172.94(8)
